data_9012096
loop_
_publ_author_name
'Kato, T.'
'Miura, Y.'

_publ_section_title
;
 The crystal structure of jarosite and svanbergite
;
_journal_name_full 'Mineralogical Journal'
_journal_page_first 419
_journal_page_last 430
_journal_paper_doi 10.2465/minerj.8.419
_journal_volume 8
_journal_year 1977
_chemical_compound_source 'Meadow Valley 1, Pinoche, Nevada, USA'
_chemical_formula_sum 'Fe3 H6 K O14 S2'
_chemical_name_mineral Jarosite
_space_group_IT_number 166
_symmetry_space_group_name_Hall '-R 3 2"'
_symmetry_space_group_name_H-M 'R -3 m :H'
_cell_angle_alpha 90
_cell_angle_beta 90
_cell_angle_gamma 120
_cell_formula_units_Z 3
_cell_length_a 7.304
_cell_length_b 7.304
_cell_length_c 17.2680
_cell_volume 797.800
_database_code_amcsd 0014420
_exptl_crystal_density_diffrn 3.127
_cod_original_sg_symbol_H-M 'R -3 m'
_cod_original_formula_sum 'K Fe3 S2 O14 H6'
_cod_database_code 9012096

loop_
_space_group_symop_operation_xyz
x,y,z
2/3+x,1/3+y,1/3+z
1/3+x,2/3+y,2/3+z
x,x-y,z
2/3+x,1/3+x-y,1/3+z
1/3+x,2/3+x-y,2/3+z
y,x,-z
2/3+y,1/3+x,1/3-z
1/3+y,2/3+x,2/3-z
-x+y,y,z
2/3-x+y,1/3+y,1/3+z
1/3-x+y,2/3+y,2/3+z
-x,-x+y,-z
2/3-x,1/3-x+y,1/3-z
1/3-x,2/3-x+y,2/3-z
-y,-x,z
2/3-y,1/3-x,1/3+z
1/3-y,2/3-x,2/3+z
x-y,-y,-z
2/3+x-y,1/3-y,1/3-z
1/3+x-y,2/3-y,2/3-z
y,-x+y,-z
2/3+y,1/3-x+y,1/3-z
1/3+y,2/3-x+y,2/3-z
-x+y,-x,z
2/3-x+y,1/3-x,1/3+z
1/3-x+y,2/3-x,2/3+z
-x,-y,-z
2/3-x,1/3-y,1/3-z
1/3-x,2/3-y,2/3-z
-y,x-y,z
2/3-y,1/3+x-y,1/3+z
1/3-y,2/3+x-y,2/3+z
x-y,x,-z
2/3+x-y,1/3+x,1/3-z
1/3+x-y,2/3+x,2/3-z

loop_
_atom_site_label
_atom_site_fract_x
_atom_site_fract_y
_atom_site_fract_z
_atom_site_U_iso_or_equiv
_atom_site_type_symbol
_atom_site_attached_hydrogens
K 0.00000 0.00000 0.00000 0.01317 K 0
Fe 0.16667 -0.16667 -0.16667 0.00735 Fe 0
S 0.00000 0.00000 0.30840 0.00735 S 0
O1 0.00000 0.00000 0.39340 0.01267 O 0
O2 0.21800 -0.21800 -0.05430 0.01558 O 0
O-H 0.12470 -0.12470 0.13510 0.01013 O 1

loop_
_cod_changelog_entry_id
_cod_changelog_entry_author
_cod_changelog_entry_date
_cod_changelog_entry_text
1
;cod-tools version 3.8.0
Id: cif_guess_AMCSD_atom_types 9574 2023-05-10 09:00:05Z saulius
;
2023-05-10T18:53:49+03:00
;Derived atom types and hydrogen counts
from atom names that follow the AMCSD naming convention
(Wat == water, O-H == hydroxyl).
;

loop_
_cod_related_entry_id
_cod_related_entry_database
_cod_related_entry_code
1 AMCSD 0014420
